data_4021388
loop_
_publ_author_name
'Bernardo Masci'
'Stefano Levi Mortera'
'Daniela Persiani'
'Pierre Thu\'ery'

_publ_contact_author 'P. Thu\'ery'
_publ_contact_author_address
;
      CEA/Saclay, SCM (CNRS URA 331)
      B\^at. 125
      91191 Gif-sur-Yvette
      France
;
_publ_contact_author_email thuery@drecam.cea.fr
_publ_contact_author_fax '33 1 69 08 66 40'
_publ_contact_author_phone '33 01 69 08 63 29'
_publ_section_title
;
 Methyl Ether Derivatives of p-tert-Butyl[3.1.3.1]homooxacalixarene.
 Formation, Structure, and Complexes with
 Quaternary Ammonium Ions
;
_journal_name_full 'Journal of Organic Chemistry'
_journal_page_first 504
_journal_page_last 511
_journal_paper_doi 10.1021/jo051922t
_journal_volume 71
_journal_year 2006
_chemical_formula_sum 'C48 H64 O6'
_chemical_formula_weight 736.99
_space_group_IT_number 14
_symmetry_cell_setting monoclinic
_symmetry_space_group_name_Hall '-P 2ybc'
_symmetry_space_group_name_H-M 'P 1 21/c 1'
_atom_sites_solution_hydrogens geom
_atom_sites_solution_primary direct
_atom_sites_solution_secondary difmap
_audit_creation_method SHELXL-97
_cell_angle_alpha 90.00
_cell_angle_beta 93.650(9)
_cell_angle_gamma 90.00
_cell_formula_units_Z 4
_cell_length_a 9.7267(17)
_cell_length_b 21.884(4)
_cell_length_c 19.784(3)
_cell_measurement_reflns_used 28722
_cell_measurement_temperature 100(2)
_cell_measurement_theta_max 25.68
_cell_measurement_theta_min 2.06
_cell_volume 4202.7(12)
_computing_cell_refinement 'DENZO-SMN (Otwinowski & Minor, 1997)'
_computing_data_collection 'Kappa-CCD software (Nonius B.V., 1998)'
_computing_data_reduction 'DENZO-SMN (Otwinowski & Minor, 1997)'
_computing_molecular_graphics 'SHELXTL (Sheldrick, 1999)'
_computing_publication_material 'SHELXTL (Sheldrick, 1999)'
_computing_structure_refinement 'SHELXL-97 (Sheldrick, 1997)'
_computing_structure_solution 'SHELXS-97 (Sheldrick, 1997)'
_diffrn_ambient_temperature 100(2)
_diffrn_measured_fraction_theta_full 0.984
_diffrn_measured_fraction_theta_max 0.984
_diffrn_measurement_device_type 'Nonius Kappa-CCD'
_diffrn_measurement_method '\f scans'
_diffrn_radiation_monochromator graphite
_diffrn_radiation_source 'fine-focus sealed tube'
_diffrn_radiation_type MoK\a
_diffrn_radiation_wavelength 0.71073
_diffrn_reflns_av_R_equivalents 0.0867
_diffrn_reflns_av_sigmaI/netI 0.1022
_diffrn_reflns_limit_h_max 0
_diffrn_reflns_limit_h_min -11
_diffrn_reflns_limit_k_max 26
_diffrn_reflns_limit_k_min -26
_diffrn_reflns_limit_l_max 24
_diffrn_reflns_limit_l_min -23
_diffrn_reflns_number 28722
_diffrn_reflns_theta_full 25.68
_diffrn_reflns_theta_max 25.68
_diffrn_reflns_theta_min 2.06
_diffrn_standards_decay_% 0
_diffrn_standards_interval_time 0
_exptl_absorpt_coefficient_mu 0.075
_exptl_absorpt_correction_type none
_exptl_crystal_colour colourless
_exptl_crystal_density_diffrn 1.165
_exptl_crystal_density_meas ?
_exptl_crystal_description irregular
_exptl_crystal_F_000 1600
_exptl_crystal_size_max 0.12
_exptl_crystal_size_mid 0.10
_exptl_crystal_size_min 0.07
_refine_diff_density_max 0.302
_refine_diff_density_min -0.268
_refine_diff_density_rms 0.061
_refine_ls_extinction_method none
_refine_ls_goodness_of_fit_ref 1.026
_refine_ls_hydrogen_treatment constr
_refine_ls_matrix_type full
_refine_ls_number_parameters 501
_refine_ls_number_reflns 7851
_refine_ls_number_restraints 12
_refine_ls_restrained_S_all 1.033
_refine_ls_R_factor_all 0.2014
_refine_ls_R_factor_gt 0.0847
_refine_ls_shift/su_max 0.000
_refine_ls_shift/su_mean 0.000
_refine_ls_structure_factor_coef Fsqd
_refine_ls_weighting_details 'calc w=1/[\s^2^(Fo^2^)+(0.0758P)^2^] where P=(Fo^2^+2Fc^2^)/3'
_refine_ls_weighting_scheme calc
_refine_ls_wR_factor_gt 0.1692
_refine_ls_wR_factor_ref 0.2234
_reflns_number_gt 3471
_reflns_number_total 7851
_reflns_threshold_expression >2sigma(I)
_cod_data_source_file jo051922tsi20050914_124702.cif
_cod_original_sg_symbol_H-M 'P 21/c'
_cod_database_code 4021388

loop_
_symmetry_equiv_pos_as_xyz
'x, y, z'
'-x, y+1/2, -z+1/2'
'-x, -y, -z'
'x, -y-1/2, z-1/2'

loop_
_atom_site_label
_atom_site_type_symbol
_atom_site_fract_x
_atom_site_fract_y
_atom_site_fract_z
_atom_site_U_iso_or_equiv
_atom_site_adp_type
_atom_site_occupancy
_atom_site_symmetry_multiplicity
_atom_site_calc_flag
_atom_site_refinement_flags
O1 O 0.1032(3) 0.78823(14) 0.45043(16) 0.0381(8) Uani 1 1 d .
O2 O 0.0005(3) 0.75592(16) 0.28383(15) 0.0422(9) Uani 1 1 d .
H2 H 0.0024 0.7152 0.2733 0.051 Uiso 1 1 d R
O3 O -0.0649(3) 0.63543(15) 0.25778(14) 0.0397(9) Uani 1 1 d .
O4 O -0.0070(3) 0.58152(14) 0.45530(15) 0.0360(8) Uani 1 1 d .
H4 H 0.0348 0.5859 0.4968 0.043 Uiso 1 1 d R
O5 O 0.0831(3) 0.60807(14) 0.58742(14) 0.0345(8) Uani 1 1 d .
O6 O 0.0718(3) 0.75379(14) 0.61725(14) 0.0331(8) Uani 1 1 d .
C1 C 0.0358(5) 0.8435(2) 0.5484(2) 0.0343(11) Uani 1 1 d .
C2 C 0.0229(5) 0.8326(2) 0.4792(2) 0.0331(11) Uani 1 1 d .
C3 C -0.0616(5) 0.8693(2) 0.4361(2) 0.0347(12) Uani 1 1 d .
C4 C -0.1376(5) 0.9154(2) 0.4654(2) 0.0367(12) Uani 1 1 d .
H4A H -0.1936 0.9401 0.4371 0.044 Uiso 1 1 calc R
C5 C -0.1334(5) 0.9259(2) 0.5348(2) 0.0325(11) Uani 1 1 d .
C6 C -0.0428(5) 0.8894(2) 0.5753(2) 0.0353(11) Uani 1 1 d .
H6 H -0.0351 0.8961 0.6218 0.042 Uiso 1 1 calc R
C7 C -0.2284(5) 0.9740(2) 0.5638(2) 0.0379(12) Uani 1 1 d .
C8 C -0.1731(6) 0.9946(3) 0.6348(2) 0.0518(15) Uani 1 1 d .
H8A H -0.1730 0.9605 0.6653 0.078 Uiso 1 1 calc R
H8B H -0.2310 1.0263 0.6507 0.078 Uiso 1 1 calc R
H8C H -0.0809 1.0097 0.6326 0.078 Uiso 1 1 calc R
C9 C -0.2404(6) 1.0312(2) 0.5187(3) 0.0488(14) Uani 1 1 d .
H9A H -0.1504 1.0479 0.5138 0.073 Uiso 1 1 calc R
H9B H -0.2969 1.0610 0.5392 0.073 Uiso 1 1 calc R
H9C H -0.2814 1.0203 0.4749 0.073 Uiso 1 1 calc R
C10 C -0.3706(6) 0.9446(2) 0.5670(3) 0.0523(15) Uani 1 1 d .
H10A H -0.4031 0.9315 0.5225 0.078 Uiso 1 1 calc R
H10B H -0.4337 0.9739 0.5836 0.078 Uiso 1 1 calc R
H10C H -0.3641 0.9100 0.5969 0.078 Uiso 1 1 calc R
C11 C -0.0670(5) 0.8593(2) 0.3602(2) 0.0373(12) Uani 1 1 d .
H11A H -0.0887 0.8977 0.3375 0.045 Uiso 1 1 calc R
H11B H 0.0231 0.8464 0.3474 0.045 Uiso 1 1 calc R
C12 C -0.1721(5) 0.8122(2) 0.3364(2) 0.0341(11) Uani 1 1 d .
C13 C -0.1351(5) 0.7611(2) 0.2994(2) 0.0346(12) Uani 1 1 d .
C14 C -0.2327(5) 0.7168(2) 0.2782(2) 0.0336(11) Uani 1 1 d .
C15 C -0.3674(5) 0.7244(2) 0.2957(2) 0.0359(12) Uani 1 1 d .
H15 H -0.4321 0.6949 0.2818 0.043 Uiso 1 1 calc R
C16 C -0.4107(5) 0.7739(2) 0.3330(2) 0.0346(12) Uani 1 1 d .
C17 C -0.3088(5) 0.8171(2) 0.3523(2) 0.0352(12) Uani 1 1 d .
H17 H -0.3342 0.8508 0.3772 0.042 Uiso 1 1 calc R
C18 C -0.5602(5) 0.7831(2) 0.3521(2) 0.0374(12) Uani 1 1 d .
C19 C -0.6218(5) 0.8399(2) 0.3144(3) 0.0514(14) Uani 1 1 d .
H19A H -0.6199 0.8339 0.2665 0.077 Uiso 1 1 calc R
H19B H -0.5685 0.8754 0.3275 0.077 Uiso 1 1 calc R
H19C H -0.7153 0.8457 0.3261 0.077 Uiso 1 1 calc R
C20 C -0.5621(6) 0.7944(3) 0.4289(2) 0.0573(16) Uani 1 1 d .
H20A H -0.6543 0.8039 0.4401 0.086 Uiso 1 1 calc R
H20B H -0.5023 0.8280 0.4414 0.086 Uiso 1 1 calc R
H20C H -0.5309 0.7584 0.4529 0.086 Uiso 1 1 calc R
C21 C -0.6494(5) 0.7280(2) 0.3341(2) 0.0420(13) Uani 1 1 d .
H21A H -0.6453 0.7190 0.2867 0.063 Uiso 1 1 calc R
H21B H -0.7429 0.7365 0.3438 0.063 Uiso 1 1 calc R
H21C H -0.6165 0.6934 0.3603 0.063 Uiso 1 1 calc R
C22 C -0.1923(5) 0.6649(2) 0.2351(2) 0.0409(13) Uani 1 1 d .
H22A H -0.2654 0.6347 0.2335 0.049 Uiso 1 1 calc R
H22B H -0.1840 0.6797 0.1893 0.049 Uiso 1 1 calc R
C23 C -0.0739(5) 0.6064(2) 0.3219(2) 0.0388(12) Uani 1 1 d .
H23A H -0.1431 0.5744 0.3184 0.047 Uiso 1 1 calc R
H23B H -0.1006 0.6360 0.3551 0.047 Uiso 1 1 calc R
C24 C 0.0641(5) 0.5794(2) 0.3436(2) 0.0318(11) Uani 1 1 d .
C25 C 0.0968(5) 0.5690(2) 0.4132(2) 0.0317(11) Uani 1 1 d .
C26 C 0.2235(5) 0.5448(2) 0.4354(2) 0.0334(11) Uani 1 1 d .
C27 C 0.3166(5) 0.5303(2) 0.3863(2) 0.0355(12) Uani 1 1 d .
H27 H 0.4019 0.5141 0.4007 0.043 Uiso 1 1 calc R
C28 C 0.2879(5) 0.5389(2) 0.3177(2) 0.0363(12) Uani 1 1 d .
C29 C 0.1590(5) 0.5634(2) 0.2978(2) 0.0352(12) Uani 1 1 d .
H29 H 0.1363 0.5692 0.2518 0.042 Uiso 1 1 calc R
C30 C 0.3886(5) 0.5236(2) 0.2644(2) 0.0391(12) Uani 1 1 d .
C31 C 0.4190(7) 0.5819(3) 0.2238(3) 0.0706(19) Uani 1 1 d U
H31A H 0.3341 0.5987 0.2046 0.106 Uiso 1 1 calc R
H31B H 0.4776 0.5718 0.1881 0.106 Uiso 1 1 calc R
H31C H 0.4643 0.6115 0.2534 0.106 Uiso 1 1 calc R
C32 C 0.5243(6) 0.4973(3) 0.2948(3) 0.0687(18) Uani 1 1 d U
H32A H 0.5689 0.5269 0.3246 0.103 Uiso 1 1 calc R
H32B H 0.5831 0.4877 0.2590 0.103 Uiso 1 1 calc R
H32C H 0.5063 0.4609 0.3197 0.103 Uiso 1 1 calc R
C33 C 0.3262(6) 0.4769(2) 0.2137(2) 0.0463(14) Uani 1 1 d .
H33A H 0.3066 0.4397 0.2371 0.069 Uiso 1 1 calc R
H33B H 0.3905 0.4686 0.1800 0.069 Uiso 1 1 calc R
H33C H 0.2426 0.4930 0.1924 0.069 Uiso 1 1 calc R
C34 C 0.2627(5) 0.5349(2) 0.5098(2) 0.0338(11) Uani 1 1 d .
H34A H 0.1839 0.5183 0.5312 0.041 Uiso 1 1 calc R
H34B H 0.3361 0.5049 0.5141 0.041 Uiso 1 1 calc R
C35 C 0.3095(5) 0.5921(2) 0.5470(2) 0.0298(11) Uani 1 1 d .
C36 C 0.2209(5) 0.6267(2) 0.5850(2) 0.0324(11) Uani 1 1 d .
C37 C 0.2630(5) 0.6797(2) 0.6190(2) 0.0330(11) Uani 1 1 d .
C38 C 0.3993(5) 0.6976(2) 0.6155(2) 0.0358(12) Uani 1 1 d .
H38 H 0.4289 0.7330 0.6380 0.043 Uiso 1 1 calc R
C39 C 0.4944(5) 0.6645(2) 0.5796(2) 0.0322(11) Uani 1 1 d .
C40 C 0.4448(5) 0.6128(2) 0.5449(2) 0.0327(11) Uani 1 1 d .
H40 H 0.5047 0.5910 0.5191 0.039 Uiso 1 1 calc R
C41 C 0.6466(5) 0.6817(2) 0.5818(2) 0.0379(12) Uani 1 1 d .
C42 C 0.7188(6) 0.6566(3) 0.5209(3) 0.0601(17) Uani 1 1 d .
H42A H 0.7155 0.6128 0.5214 0.090 Uiso 1 1 calc R
H42B H 0.8131 0.6699 0.5236 0.090 Uiso 1 1 calc R
H42C H 0.6731 0.6716 0.4798 0.090 Uiso 1 1 calc R
C43 C 0.6688(6) 0.7524(2) 0.5836(3) 0.0471(14) Uani 1 1 d .
H43A H 0.6222 0.7705 0.5443 0.071 Uiso 1 1 calc R
H43B H 0.7655 0.7612 0.5838 0.071 Uiso 1 1 calc R
H43C H 0.6324 0.7689 0.6237 0.071 Uiso 1 1 calc R
C44 C 0.7183(5) 0.6557(2) 0.6482(3) 0.0485(14) Uani 1 1 d .
H44A H 0.6704 0.6695 0.6863 0.073 Uiso 1 1 calc R
H44B H 0.8120 0.6696 0.6526 0.073 Uiso 1 1 calc R
H44C H 0.7166 0.6118 0.6466 0.073 Uiso 1 1 calc R
C45 C 0.1651(5) 0.7169(2) 0.6587(2) 0.0358(12) Uani 1 1 d .
H45A H 0.1121 0.6893 0.6853 0.043 Uiso 1 1 calc R
H45B H 0.2183 0.7432 0.6899 0.043 Uiso 1 1 calc R
C46 C 0.1372(5) 0.8076(2) 0.5933(2) 0.0378(12) Uani 1 1 d .
H46A H 0.2155 0.7961 0.5681 0.045 Uiso 1 1 calc R
H46B H 0.1703 0.8325 0.6315 0.045 Uiso 1 1 calc R
C47 C 0.0476(5) 0.7274(2) 0.4543(2) 0.0385(12) Uani 1 1 d .
H47A H 0.0397 0.7166 0.5009 0.058 Uiso 1 1 calc R
H47B H 0.1079 0.6991 0.4339 0.058 Uiso 1 1 calc R
H47C H -0.0417 0.7261 0.4307 0.058 Uiso 1 1 calc R
C48 C 0.0602(5) 0.5679(2) 0.6435(2) 0.0424(13) Uani 1 1 d .
H48A H 0.1157 0.5319 0.6403 0.064 Uiso 1 1 calc R
H48B H -0.0353 0.5566 0.6422 0.064 Uiso 1 1 calc R
H48C H 0.0849 0.5886 0.6853 0.064 Uiso 1 1 calc R

loop_
_atom_site_aniso_label
_atom_site_aniso_U_11
_atom_site_aniso_U_22
_atom_site_aniso_U_33
_atom_site_aniso_U_23
_atom_site_aniso_U_13
_atom_site_aniso_U_12
O1 0.032(2) 0.0292(18) 0.054(2) -0.0035(16) 0.0098(16) -0.0024(16)
O2 0.038(2) 0.046(2) 0.0439(19) -0.0005(16) 0.0112(16) 0.0070(17)
O3 0.041(2) 0.048(2) 0.0299(17) 0.0020(15) 0.0002(15) 0.0151(17)
O4 0.030(2) 0.044(2) 0.0339(17) -0.0028(15) 0.0039(14) 0.0047(16)
O5 0.0255(19) 0.042(2) 0.0361(17) 0.0014(15) 0.0033(14) -0.0006(16)
O6 0.033(2) 0.0337(18) 0.0321(17) 0.0030(14) 0.0012(14) 0.0029(16)
C1 0.027(3) 0.035(3) 0.042(3) 0.007(2) 0.006(2) -0.001(2)
C2 0.026(3) 0.036(3) 0.038(3) 0.001(2) 0.006(2) 0.003(2)
C3 0.031(3) 0.037(3) 0.036(3) 0.004(2) 0.002(2) 0.001(2)
C4 0.032(3) 0.042(3) 0.036(3) 0.005(2) -0.002(2) 0.002(2)
C5 0.030(3) 0.036(3) 0.031(2) 0.002(2) 0.001(2) 0.000(2)
C6 0.030(3) 0.037(3) 0.039(3) 0.000(2) 0.005(2) -0.002(2)
C7 0.046(3) 0.033(3) 0.036(3) 0.005(2) 0.012(2) 0.006(2)
C8 0.056(4) 0.055(4) 0.044(3) -0.008(3) 0.003(3) 0.007(3)
C9 0.047(4) 0.040(3) 0.060(3) 0.010(3) 0.013(3) 0.011(3)
C10 0.040(4) 0.048(3) 0.071(4) -0.004(3) 0.020(3) -0.001(3)
C11 0.028(3) 0.050(3) 0.035(3) 0.008(2) 0.006(2) -0.001(2)
C12 0.031(3) 0.042(3) 0.029(2) 0.005(2) 0.005(2) 0.004(2)
C13 0.030(3) 0.046(3) 0.029(2) 0.004(2) 0.008(2) 0.010(2)
C14 0.032(3) 0.039(3) 0.030(2) -0.003(2) -0.004(2) 0.009(2)
C15 0.033(3) 0.037(3) 0.037(3) -0.006(2) -0.006(2) 0.003(2)
C16 0.029(3) 0.043(3) 0.032(3) 0.006(2) 0.002(2) 0.008(2)
C17 0.032(3) 0.041(3) 0.033(3) -0.004(2) 0.008(2) 0.001(2)
C18 0.028(3) 0.042(3) 0.042(3) -0.005(2) 0.001(2) -0.002(2)
C19 0.029(3) 0.043(3) 0.081(4) -0.001(3) 0.004(3) 0.004(3)
C20 0.039(4) 0.093(5) 0.040(3) -0.013(3) 0.003(2) 0.002(3)
C21 0.036(3) 0.048(3) 0.043(3) 0.003(2) 0.005(2) 0.000(3)
C22 0.043(3) 0.045(3) 0.034(3) -0.004(2) -0.005(2) 0.017(3)
C23 0.036(3) 0.045(3) 0.035(3) 0.001(2) -0.001(2) -0.001(2)
C24 0.029(3) 0.033(3) 0.033(2) -0.001(2) 0.001(2) 0.001(2)
C25 0.031(3) 0.033(3) 0.032(2) -0.006(2) 0.003(2) -0.003(2)
C26 0.031(3) 0.035(3) 0.034(3) 0.005(2) -0.004(2) 0.002(2)
C27 0.026(3) 0.037(3) 0.044(3) 0.002(2) 0.001(2) 0.007(2)
C28 0.033(3) 0.033(3) 0.043(3) -0.008(2) 0.008(2) -0.004(2)
C29 0.042(3) 0.033(3) 0.030(2) -0.004(2) 0.005(2) -0.002(2)
C30 0.038(3) 0.042(3) 0.038(3) -0.003(2) 0.007(2) 0.004(3)
C31 0.077(4) 0.054(3) 0.084(3) -0.008(3) 0.030(3) -0.006(3)
C32 0.050(3) 0.097(4) 0.059(3) -0.012(3) 0.003(3) 0.011(3)
C33 0.050(4) 0.044(3) 0.045(3) -0.006(3) 0.006(3) 0.000(3)
C34 0.031(3) 0.032(3) 0.038(3) -0.008(2) -0.006(2) -0.001(2)
C35 0.030(3) 0.029(3) 0.030(2) 0.005(2) 0.004(2) 0.002(2)
C36 0.024(3) 0.039(3) 0.034(2) 0.002(2) 0.000(2) -0.003(2)
C37 0.030(3) 0.041(3) 0.027(2) -0.003(2) -0.003(2) 0.007(2)
C38 0.040(3) 0.032(3) 0.035(3) -0.001(2) 0.000(2) 0.002(2)
C39 0.027(3) 0.038(3) 0.032(2) -0.005(2) 0.004(2) -0.002(2)
C40 0.030(3) 0.034(3) 0.034(2) -0.001(2) 0.000(2) -0.001(2)
C41 0.030(3) 0.037(3) 0.046(3) -0.008(2) 0.003(2) 0.001(2)
C42 0.035(4) 0.079(4) 0.069(4) -0.015(3) 0.026(3) -0.013(3)
C43 0.039(3) 0.044(3) 0.056(3) -0.005(3) -0.008(3) -0.003(3)
C44 0.029(3) 0.047(3) 0.068(4) 0.006(3) -0.007(3) 0.003(3)
C45 0.033(3) 0.039(3) 0.036(3) 0.002(2) 0.001(2) 0.010(2)
C46 0.033(3) 0.037(3) 0.042(3) 0.009(2) -0.003(2) 0.000(2)
C47 0.043(3) 0.035(3) 0.038(3) -0.004(2) 0.006(2) -0.007(2)
C48 0.039(3) 0.041(3) 0.048(3) 0.015(2) 0.007(2) 0.004(3)

loop_
_atom_type_symbol
_atom_type_description
_atom_type_scat_dispersion_real
_atom_type_scat_dispersion_imag
_atom_type_scat_source
C C 0.0033 0.0016 'International Tables Vol C Tables 4.2.6.8 and 6.1.1.4'
H H 0.0000 0.0000 'International Tables Vol C Tables 4.2.6.8 and 6.1.1.4'
O O 0.0106 0.0060 'International Tables Vol C Tables 4.2.6.8 and 6.1.1.4'

loop_
_geom_angle_atom_site_label_1
_geom_angle_atom_site_label_2
_geom_angle_atom_site_label_3
_geom_angle
C2 O1 C47 113.7(4)
C23 O3 C22 112.0(4)
C36 O5 C48 113.4(3)
C46 O6 C45 112.0(3)
C6 C1 C2 119.0(4)
C6 C1 C46 120.5(4)
C2 C1 C46 120.5(4)
C1 C2 O1 120.4(4)
C1 C2 C3 121.0(4)
O1 C2 C3 118.4(4)
C4 C3 C2 117.8(4)
C4 C3 C11 122.0(4)
C2 C3 C11 120.2(4)
C5 C4 C3 123.2(4)
C4 C5 C6 116.5(4)
C4 C5 C7 120.1(4)
C6 C5 C7 123.3(4)
C1 C6 C5 122.4(4)
C10 C7 C5 107.1(4)
C10 C7 C9 109.3(4)
C5 C7 C9 111.6(4)
C10 C7 C8 110.4(4)
C5 C7 C8 110.9(4)
C9 C7 C8 107.5(4)
C12 C11 C3 112.9(4)
C17 C12 C13 117.5(5)
C17 C12 C11 121.1(4)
C13 C12 C11 121.3(4)
O2 C13 C12 117.7(4)
O2 C13 C14 121.0(4)
C12 C13 C14 121.3(4)
C15 C14 C13 118.3(4)
C15 C14 C22 121.6(5)
C13 C14 C22 120.1(4)
C14 C15 C16 123.3(5)
C15 C16 C17 115.8(4)
C15 C16 C18 123.7(4)
C17 C16 C18 120.5(4)
C12 C17 C16 123.8(5)
C21 C18 C16 112.0(4)
C21 C18 C20 108.5(4)
C16 C18 C20 109.5(4)
C21 C18 C19 109.1(4)
C16 C18 C19 109.2(4)
C20 C18 C19 108.4(4)
O3 C22 C14 114.6(4)
O3 C23 C24 109.0(4)
C29 C24 C25 118.8(4)
C29 C24 C23 122.2(4)
C25 C24 C23 119.0(4)
O4 C25 C26 123.8(4)
O4 C25 C24 115.4(4)
C26 C25 C24 120.7(4)
C25 C26 C27 117.8(4)
C25 C26 C34 121.8(4)
C27 C26 C34 120.5(4)
C28 C27 C26 123.3(4)
C27 C28 C29 116.8(4)
C27 C28 C30 123.5(5)
C29 C28 C30 119.7(4)
C24 C29 C28 122.5(4)
C28 C30 C32 112.9(4)
C28 C30 C33 110.8(4)
C32 C30 C33 107.6(4)
C28 C30 C31 109.4(4)
C32 C30 C31 109.0(5)
C33 C30 C31 106.9(4)
C35 C34 C26 114.0(4)
C40 C35 C36 117.1(4)
C40 C35 C34 120.7(4)
C36 C35 C34 122.2(4)
C37 C36 C35 122.6(4)
C37 C36 O5 118.5(4)
C35 C36 O5 118.8(4)
C38 C37 C36 117.6(4)
C38 C37 C45 120.7(4)
C36 C37 C45 121.7(4)
C37 C38 C39 122.9(4)
C40 C39 C38 116.7(4)
C40 C39 C41 121.3(4)
C38 C39 C41 121.9(4)
C35 C40 C39 123.0(5)
C39 C41 C42 112.4(4)
C39 C41 C44 108.4(4)
C42 C41 C44 109.2(4)
C39 C41 C43 112.2(4)
C42 C41 C43 107.6(4)
C44 C41 C43 106.9(4)
O6 C45 C37 113.8(3)
O6 C46 C1 109.6(4)

loop_
_geom_bond_atom_site_label_1
_geom_bond_atom_site_label_2
_geom_bond_distance
O1 C2 1.390(5)
O1 C47 1.440(5)
O1 O2 3.456(4)
O2 C13 1.379(5)
O3 C23 1.426(5)
O3 C22 1.443(5)
O4 C25 1.376(5)
O5 C36 1.405(5)
O5 C48 1.444(5)
O6 C46 1.433(5)
O6 C45 1.433(5)
C1 C6 1.388(6)
C1 C2 1.388(6)
C1 C46 1.506(6)
C2 C3 1.400(6)
C3 C4 1.397(6)
C3 C11 1.515(6)
C4 C5 1.391(6)
C5 C6 1.403(6)
C5 C7 1.535(6)
C7 C10 1.531(7)
C7 C9 1.536(6)
C7 C8 1.540(6)
C11 C12 1.505(6)
C12 C17 1.390(6)
C12 C13 1.396(6)
C13 C14 1.403(6)
C14 C15 1.387(7)
C14 C22 1.487(6)
C15 C16 1.392(6)
C16 C17 1.404(6)
C16 C18 1.538(7)
C18 C21 1.514(6)
C18 C20 1.541(6)
C18 C19 1.550(7)
C23 C24 1.504(6)
C24 C29 1.380(6)
C24 C25 1.412(6)
C25 C26 1.386(6)
C26 C27 1.407(7)
C26 C34 1.511(6)
C27 C28 1.381(6)
C28 C29 1.398(7)
C28 C30 1.520(7)
C30 C32 1.527(7)
C30 C33 1.530(6)
C30 C31 1.548(7)
C34 C35 1.508(6)
C35 C40 1.395(6)
C35 C36 1.401(6)
C36 C37 1.389(6)
C37 C38 1.388(7)
C37 C45 1.510(6)
C38 C39 1.403(6)
C39 C40 1.395(6)
C39 C41 1.526(7)
C41 C42 1.534(7)
C41 C44 1.555(6)
C41 C43 1.561(6)

loop_
_geom_hbond_atom_site_label_D
_geom_hbond_atom_site_label_H
_geom_hbond_atom_site_label_A
_geom_hbond_distance_DH
_geom_hbond_distance_HA
_geom_hbond_distance_DA
_geom_hbond_angle_DHA
O2 H2 O3 0.92 1.88 2.754(5) 158.1
O4 H4 O5 0.90 1.89 2.765(4) 165.2

loop_
_cod_related_entry_id
_cod_related_entry_database
_cod_related_entry_code
1 ChemSpider 9767673
